data_7701452
loop_
_publ_author_name
'Gao, Xiaoxia'
'Xu, Tingting'
'Jiang, Zhenzhen'
'Yu, Honggui'
'Wang, Yingjie'
'He, Yabing'

_publ_section_title
;
 Rational construction and remarkable gas adsorption properties of a
 HKUST-1-like tbo-type MOF based on a tetraisophthalate linker
;
_journal_name_full 'Dalton Transactions'
_journal_paper_doi 10.1039/C9DT03716K
_journal_year 2019
_chemical_formula_moiety '[C40H26Cu4O20].4DMF.2H2O'
_chemical_formula_sum 'C52 H58 Cu4 N4 O26'
_chemical_formula_weight 1409.18
_space_group_crystal_system tetragonal
_space_group_IT_number 139
_space_group_name_Hall '-I 4 2'
_space_group_name_H-M_alt 'I 4/m m m'
_symmetry_space_group_name_Hall '-I 4 2'
_symmetry_space_group_name_H-M 'I 4/m m m'
_atom_sites_solution_hydrogens difmap
_audit_creation_method SHELXL-2014/7
_audit_update_record
;
2019-10-06 deposited with the CCDC.    2019-10-29 downloaded from the CCDC.
;
_cell_angle_alpha 90
_cell_angle_beta 90
_cell_angle_gamma 90
_cell_formula_units_Z 4
_cell_length_a 19.0416(10)
_cell_length_b 19.0416(10)
_cell_length_c 18.6430(9)
_cell_measurement_reflns_used 1655
_cell_measurement_temperature 150(2)
_cell_measurement_theta_max 26.36
_cell_measurement_theta_min 2.629
_cell_volume 6759.6(6)
_computing_cell_refinement 'Bruker SMART'
_computing_data_collection 'Bruker SMART'
_computing_data_reduction 'Bruker SAINT'
_computing_molecular_graphics 'Bruker SHELXTL'
_computing_publication_material 'Bruker SHELXTL'
_computing_structure_refinement 'SHELXL-2014/7 (Sheldrick, 2014)'
_computing_structure_solution 'SHELXL-2014/7 (Sheldrick, 2014)'
_diffrn_ambient_temperature 150(2)
_diffrn_measured_fraction_theta_full 0.997
_diffrn_measured_fraction_theta_max 0.997
_diffrn_measurement_device_type 'Bruker D8 VENTURE PHOTON II'
_diffrn_measurement_method 'omega scans'
_diffrn_radiation_type MoK\a
_diffrn_radiation_wavelength 0.71073
_diffrn_reflns_av_R_equivalents 0.0658
_diffrn_reflns_av_unetI/netI 0.0484
_diffrn_reflns_Laue_measured_fraction_full 0.997
_diffrn_reflns_Laue_measured_fraction_max 0.997
_diffrn_reflns_limit_h_max 23
_diffrn_reflns_limit_h_min -23
_diffrn_reflns_limit_k_max 21
_diffrn_reflns_limit_k_min -15
_diffrn_reflns_limit_l_max 19
_diffrn_reflns_limit_l_min -23
_diffrn_reflns_number 9413
_diffrn_reflns_point_group_measured_fraction_full 0.997
_diffrn_reflns_point_group_measured_fraction_max 0.997
_diffrn_reflns_theta_full 25.242
_diffrn_reflns_theta_max 26.371
_diffrn_reflns_theta_min 2.185
_exptl_absorpt_coefficient_mu 1.318
_exptl_absorpt_correction_T_max 0.877
_exptl_absorpt_correction_T_min 0.827
_exptl_absorpt_correction_type empirical
_exptl_crystal_colour blue
_exptl_crystal_density_diffrn 1.385
_exptl_crystal_description block
_exptl_crystal_F_000 2168
_exptl_crystal_size_max 0.180
_exptl_crystal_size_mid 0.120
_exptl_crystal_size_min 0.100
_refine_diff_density_max 0.861
_refine_diff_density_min -0.631
_refine_diff_density_rms 0.082
_refine_ls_extinction_method none
_refine_ls_goodness_of_fit_ref 1.063
_refine_ls_hydrogen_treatment constr
_refine_ls_matrix_type full
_refine_ls_number_parameters 86
_refine_ls_number_reflns 1979
_refine_ls_number_restraints 37
_refine_ls_restrained_S_all 1.056
_refine_ls_R_factor_all 0.0775
_refine_ls_R_factor_gt 0.0488
_refine_ls_shift/su_max 0.002
_refine_ls_shift/su_mean 0.000
_refine_ls_structure_factor_coef Fsqd
_refine_ls_weighting_details 'w=1/[\s^2^(Fo^2^)+(0.0810P)^2^+4.0000P] where P=(Fo^2^+2Fc^2^)/3'
_refine_ls_weighting_scheme calc
_refine_ls_wR_factor_gt 0.1394
_refine_ls_wR_factor_ref 0.1553
_reflns_Friedel_coverage 0.000
_reflns_number_gt 1333
_reflns_number_total 1979
_reflns_threshold_expression 'I > 2\s(I)'
_cod_data_source_file c9dt03716k2.cif
_cod_data_source_block ZJNU-10
_cod_original_cell_volume 6759.6(8)
_cod_database_code 7701452
_shelx_shelxl_version_number 2014/7
_shelx_space_group_comment
;
The symmetry employed for this shelxl refinement is uniquely defined
by the following loop, which should always be used as a source of
symmetry information in preference to the above space-group names.
They are only intended as comments.
;
_shelx_estimated_absorpt_t_min 0.797
_shelx_estimated_absorpt_t_max 0.879

loop_
_space_group_symop_operation_xyz
'x, y, z'
'-x, -y, z'
'-y, x, z'
'y, -x, z'
'-x, y, -z'
'x, -y, -z'
'y, x, -z'
'-y, -x, -z'
'x+1/2, y+1/2, z+1/2'
'-x+1/2, -y+1/2, z+1/2'
'-y+1/2, x+1/2, z+1/2'
'y+1/2, -x+1/2, z+1/2'
'-x+1/2, y+1/2, -z+1/2'
'x+1/2, -y+1/2, -z+1/2'
'y+1/2, x+1/2, -z+1/2'
'-y+1/2, -x+1/2, -z+1/2'
'-x, -y, -z'
'x, y, -z'
'y, -x, -z'
'-y, x, -z'
'x, -y, z'
'-x, y, z'
'-y, -x, z'
'y, x, z'
'-x+1/2, -y+1/2, -z+1/2'
'x+1/2, y+1/2, -z+1/2'
'y+1/2, -x+1/2, -z+1/2'
'-y+1/2, x+1/2, -z+1/2'
'x+1/2, -y+1/2, z+1/2'
'-x+1/2, y+1/2, z+1/2'
'-y+1/2, -x+1/2, z+1/2'
'y+1/2, x+1/2, z+1/2'

loop_
_atom_site_label
_atom_site_type_symbol
_atom_site_fract_x
_atom_site_fract_y
_atom_site_fract_z
_atom_site_U_iso_or_equiv
_atom_site_adp_type
_atom_site_occupancy
_atom_site_site_symmetry_order
_atom_site_calc_flag
_atom_site_refinement_flags_posn
_atom_site_refinement_flags_adp
_atom_site_refinement_flags_occupancy
Cu1 Cu 0.71665(2) 0.71665(2) 0.30247(3) 0.0361(3) Uani 1 2 d S T P
O1 O 0.76724(15) 0.86960(14) 0.25329(14) 0.0488(7) Uani 1 1 d . . .
O2 O 0.70917(14) 0.81317(14) 0.33987(14) 0.0475(7) Uani 1 1 d . . .
O3 O 0.66548(19) 0.66548(19) 0.3935(3) 0.0819(16) Uani 1 2 d S T P
C1 C 0.7305(2) 0.8672(2) 0.3093(2) 0.0396(9) Uani 1 1 d . . .
C2 C 0.7095(2) 0.9370(2) 0.34183(19) 0.0387(9) Uani 1 1 d . U .
C3 C 0.7339(3) 1.0000 0.3145(3) 0.0421(13) Uani 1 2 d S TU P
H3 H 0.7689 1.0000 0.2781 0.050 Uiso 1 2 d R U P
C4 C 0.65694(19) 0.9374(2) 0.39395(18) 0.0372(8) Uani 1 1 d . U .
H4 H 0.6392 0.8944 0.4122 0.045 Uiso 1 1 d R U .
C5 C 0.6298(3) 1.0000 0.4194(2) 0.0321(11) Uani 1 2 d S TU P
C6 C 0.5628(3) 1.0000 0.4623(2) 0.0287(10) Uani 1 2 d S TU P
C7 C 0.5000 1.0000 0.4251(3) 0.0267(13) Uani 1 4 d DS TU P
C8 C 0.5000 1.0090(14) 0.3432(4) 0.034(4) Uani 0.5 2 d DS TU P
H8A H 0.4526 1.0075 0.3257 0.051 Uiso 0.25 1 d R U P
H8B H 0.5206 1.0535 0.3315 0.051 Uiso 0.25 1 d R U P
H8C H 0.5267 0.9720 0.3212 0.051 Uiso 0.25 1 d R U P

loop_
_atom_site_aniso_label
_atom_site_aniso_U_11
_atom_site_aniso_U_22
_atom_site_aniso_U_33
_atom_site_aniso_U_23
_atom_site_aniso_U_13
_atom_site_aniso_U_12
Cu1 0.0353(3) 0.0353(3) 0.0378(4) 0.0078(2) 0.0078(2) 0.0076(3)
O1 0.0560(18) 0.0384(16) 0.0520(16) 0.0002(13) 0.0189(14) 0.0060(13)
O2 0.0572(18) 0.0381(15) 0.0470(15) 0.0005(13) 0.0141(13) 0.0102(13)
O3 0.084(2) 0.084(2) 0.077(3) 0.030(2) 0.030(2) -0.001(3)
C1 0.038(2) 0.039(2) 0.041(2) 0.0056(18) 0.0057(17) 0.0098(17)
C2 0.041(2) 0.037(2) 0.0382(18) -0.0007(16) 0.0056(16) 0.0035(17)
C3 0.037(3) 0.044(3) 0.045(3) 0.000 0.006(2) 0.000
C4 0.0371(19) 0.039(2) 0.0349(18) 0.0013(16) 0.0016(15) 0.0016(16)
C5 0.035(3) 0.033(2) 0.028(2) 0.000 0.000(2) 0.000
C6 0.041(3) 0.019(2) 0.026(2) 0.000 0.005(2) 0.000
C7 0.031(3) 0.026(3) 0.023(3) 0.000 0.000 0.000
C8 0.039(4) 0.036(10) 0.027(3) 0.002(5) 0.000 0.000

loop_
_atom_type_symbol
_atom_type_description
_atom_type_scat_dispersion_real
_atom_type_scat_dispersion_imag
_atom_type_scat_source
C C 0.0033 0.0016 'International Tables Vol C Tables 4.2.6.8 and 6.1.1.4'
H H 0.0000 0.0000 'International Tables Vol C Tables 4.2.6.8 and 6.1.1.4'
Cu Cu 0.3201 1.2651 'International Tables Vol C Tables 4.2.6.8 and 6.1.1.4'
O O 0.0106 0.0060 'International Tables Vol C Tables 4.2.6.8 and 6.1.1.4'

loop_
_geom_angle_atom_site_label_1
_geom_angle_atom_site_label_2
_geom_angle_atom_site_label_3
_geom_angle
_geom_angle_site_symmetry_1
_geom_angle_site_symmetry_3
O2 Cu1 O2 90.56(16) 24 .
O2 Cu1 O1 167.55(11) 24 16_665
O2 Cu1 O1 88.92(12) . 16_665
O2 Cu1 O1 88.93(12) 24 25_665
O2 Cu1 O1 167.55(11) . 25_665
O1 Cu1 O1 88.91(17) 16_665 25_665
O2 Cu1 O3 96.24(13) 24 .
O2 Cu1 O3 96.24(13) . .
O1 Cu1 O3 96.18(13) 16_665 .
O1 Cu1 O3 96.18(13) 25_665 .
O2 Cu1 Cu1 81.33(8) 24 25_665
O2 Cu1 Cu1 81.33(8) . 25_665
O1 Cu1 Cu1 86.30(8) 16_665 25_665
O1 Cu1 Cu1 86.30(8) 25_665 25_665
O3 Cu1 Cu1 176.51(16) . 25_665
C1 O1 Cu1 119.6(3) . 25_665
C1 O2 Cu1 125.8(2) . .
O2 C1 O1 126.3(4) . .
O2 C1 C2 117.1(3) . .
O1 C1 C2 116.6(3) . .
C3 C2 C4 119.5(4) . .
C3 C2 C1 121.6(3) . .
C4 C2 C1 118.3(3) . .
C2 C3 C2 120.1(5) 21_575 .
C2 C3 H3 119.9 21_575 .
C2 C3 H3 119.9 . .
C5 C4 C2 120.8(4) . .
C5 C4 H4 119.2 . .
C2 C4 H4 119.9 . .
C4 C5 C4 119.0(5) . 21_575
C4 C5 C6 120.0(2) . .
C4 C5 C6 120.0(2) 21_575 .
C6 C6 C7 120.1(3) 18_556 .
C6 C6 C5 122.1(2) 18_556 .
C7 C6 C5 117.8(4) . .
C6 C7 C6 119.9(5) . 2_675
C6 C7 C8 119.9(3) . 2_675
C6 C7 C8 119.9(3) 2_675 2_675
C6 C7 C8 119.9(3) . .
C6 C7 C8 119.9(3) 2_675 .
C8 C7 C8 13(2) 2_675 .
C8 C8 C7 83.6(10) 2_675 .
C8 C8 H8A 88.4 2_675 .
C7 C8 H8A 109.5 . .
C8 C8 H8B 152.1 2_675 .
C7 C8 H8B 108.9 . .
H8A C8 H8B 109.5 . .
C8 C8 H8C 42.9 2_675 .
C7 C8 H8C 110.0 . .
H8A C8 H8C 109.5 . .
H8B C8 H8C 109.5 . .

loop_
_geom_bond_atom_site_label_1
_geom_bond_atom_site_label_2
_geom_bond_distance
_geom_bond_site_symmetry_2
Cu1 O2 1.971(3) 24
Cu1 O2 1.971(3) .
Cu1 O1 1.968(3) 16_665
Cu1 O1 1.968(3) 25_665
Cu1 O3 2.186(4) .
Cu1 Cu1 2.6557(12) 25_665
O1 C1 1.258(4) .
O1 Cu1 1.968(3) 25_665
O2 C1 1.244(5) .
C1 C2 1.515(5) .
C2 C3 1.384(5) .
C2 C4 1.394(5) .
C3 C2 1.384(5) 21_575
C3 H3 0.9499 .
C4 C5 1.383(4) .
C4 H4 0.9499 .
C5 C4 1.383(4) 21_575
C5 C6 1.504(6) .
C6 C6 1.406(8) 18_556
C6 C7 1.383(5) .
C7 C6 1.383(5) 2_675
C7 C8 1.538(9) 2_675
C7 C8 1.538(9) .
C8 C8 0.34(5) 2_675
C8 H8A 0.9599 .
C8 H8B 0.9599 .
C8 H8C 0.9600 .
